data_7056003
loop_
_publ_author_name
'Jana, Barun'
'Ghosh, Pradyut'

_publ_section_title
;
 Structural diversities in Ag(i) complexes of xylyl platform based
 isomeric bis-NHC ligands: effects of pyridine wingtip substituents
;
_journal_issue 5
_journal_name_full 'New J. Chem.'
_journal_page_first 2131
_journal_paper_doi 10.1039/C6NJ03609K
_journal_volume 41
_journal_year 2017
_chemical_formula_sum 'C52 H46 Ag2 F12 N14 P2'
_chemical_formula_weight 1372.71
_space_group_crystal_system monoclinic
_space_group_IT_number 15
_space_group_name_Hall '-C 2yc'
_space_group_name_H-M_alt 'C 1 2/c 1'
_symmetry_space_group_name_Hall '-C 2yc'
_symmetry_space_group_name_H-M 'C 1 2/c 1'
_atom_sites_solution_hydrogens geom
_audit_creation_method SHELXL-2014/6
_audit_update_record
;
2017-01-16 deposited with the CCDC.
2017-01-30 downloaded from the CCDC.
;
_cell_angle_alpha 90
_cell_angle_beta 123.108(7)
_cell_angle_gamma 90
_cell_formula_units_Z 4
_cell_length_a 24.526(12)
_cell_length_b 18.137(9)
_cell_length_c 14.803(8)
_cell_measurement_reflns_used 1696
_cell_measurement_temperature 120(2)
_cell_measurement_theta_max 18.84
_cell_measurement_theta_min 2.76
_cell_volume 5516(5)
_computing_cell_refinement 'Bruker SAINT'
_computing_data_collection 'Bruker APEX2'
_computing_data_reduction 'Bruker SAINT'
_computing_molecular_graphics 'Bruker SHELXTL'
_computing_publication_material 'Bruker SHELXTL'
_computing_structure_refinement 'SHELXL-2014/6 (Sheldrick, 2014)'
_computing_structure_solution 'SHELXS-97 (Sheldrick 2008)'
_diffrn_ambient_temperature 120(2)
_diffrn_measured_fraction_theta_full 0.871
_diffrn_measured_fraction_theta_max 0.990
_diffrn_measurement_device_type 'Bruker APEX-II CCD'
_diffrn_measurement_method '\f and \w scans'
_diffrn_radiation_type MoK\a
_diffrn_radiation_wavelength 0.71073
_diffrn_reflns_av_R_equivalents 0.1325
_diffrn_reflns_av_unetI/netI 0.1004
_diffrn_reflns_Laue_measured_fraction_full 0.871
_diffrn_reflns_Laue_measured_fraction_max 0.990
_diffrn_reflns_limit_h_max 27
_diffrn_reflns_limit_h_min -28
_diffrn_reflns_limit_k_max 20
_diffrn_reflns_limit_k_min -20
_diffrn_reflns_limit_l_max 16
_diffrn_reflns_limit_l_min -16
_diffrn_reflns_number 22204
_diffrn_reflns_point_group_measured_fraction_full 0.871
_diffrn_reflns_point_group_measured_fraction_max 0.990
_diffrn_reflns_theta_full 25.242
_diffrn_reflns_theta_max 24.095
_diffrn_reflns_theta_min 1.498
_exptl_absorpt_coefficient_mu 0.860
_exptl_absorpt_correction_type none
_exptl_crystal_colour colorles
_exptl_crystal_density_diffrn 1.653
_exptl_crystal_description needle
_exptl_crystal_F_000 2752
_exptl_crystal_size_max 0.100
_exptl_crystal_size_mid 0.060
_exptl_crystal_size_min 0.030
_refine_diff_density_max 0.837
_refine_diff_density_min -1.606
_refine_diff_density_rms 0.183
_refine_ls_extinction_method none
_refine_ls_goodness_of_fit_ref 1.041
_refine_ls_hydrogen_treatment constr
_refine_ls_matrix_type full
_refine_ls_number_parameters 371
_refine_ls_number_reflns 4347
_refine_ls_number_restraints 0
_refine_ls_restrained_S_all 1.041
_refine_ls_R_factor_all 0.1156
_refine_ls_R_factor_gt 0.0677
_refine_ls_shift/su_max 0.001
_refine_ls_shift/su_mean 0.000
_refine_ls_structure_factor_coef Fsqd
_refine_ls_weighting_details 'w=1/[\s^2^(Fo^2^)+(0.1000P)^2^] where P=(Fo^2^+2Fc^2^)/3'
_refine_ls_weighting_scheme calc
_refine_ls_wR_factor_gt 0.1591
_refine_ls_wR_factor_ref 0.1950
_reflns_Friedel_coverage 0.000
_reflns_number_gt 2728
_reflns_number_total 4347
_reflns_threshold_expression 'I > 2\s(I)'
_cod_data_source_file c6nj03609k2.cif
_cod_data_source_block complex1
_cod_depositor_comments 'Adding full bibliography for 7056000--7056005.cif.'
_cod_database_code 7056003
_shelx_space_group_comment
;
The symmetry employed for this shelxl refinement is uniquely defined
by the following loop, which should always be used as a source of
symmetry information in preference to the above space-group names.
They are only intended as comments.
;
_shelx_estimated_absorpt_t_min 0.919
_shelx_estimated_absorpt_t_max 0.975
_shelxl_version_number 2014/6

loop_
_space_group_symop_operation_xyz
'x, y, z'
'-x, y, -z+1/2'
'x+1/2, y+1/2, z'
'-x+1/2, y+1/2, -z+1/2'
'-x, -y, -z'
'x, -y, z-1/2'
'-x+1/2, -y+1/2, -z'
'x+1/2, -y+1/2, z-1/2'

loop_
_atom_site_label
_atom_site_type_symbol
_atom_site_fract_x
_atom_site_fract_y
_atom_site_fract_z
_atom_site_U_iso_or_equiv
_atom_site_adp_type
_atom_site_occupancy
_atom_site_site_symmetry_order
_atom_site_calc_flag
_atom_site_refinement_flags_posn
_atom_site_refinement_flags_adp
Ag1 Ag 1.01725(3) 0.02636(3) 0.91116(5) 0.0478(3) Uani 1 1 d . .
P2 P 0.12837(12) 0.41202(13) 0.96448(19) 0.0586(7) Uani 1 1 d . .
C1 C 0.9444(4) 0.0942(4) 0.7915(6) 0.043(2) Uani 1 1 d . .
C4 C 0.8678(4) -0.0025(5) 0.6700(7) 0.049(2) Uani 1 1 d . .
C2 C 0.8872(4) 0.1940(5) 0.6906(7) 0.055(2) Uani 1 1 d . .
H2 H 0.8757 0.2439 0.6695 0.066 Uiso 1 1 calc R U
C3 C 0.8535(4) 0.1340(5) 0.6337(7) 0.055(2) Uani 1 1 d . .
H3 H 0.8139 0.1332 0.5647 0.066 Uiso 1 1 calc R U
N1 N 0.9411(3) 0.1692(4) 0.7847(5) 0.0461(17) Uani 1 1 d . .
N2 N 0.8887(3) 0.0731(4) 0.6969(5) 0.0453(17) Uani 1 1 d . .
F4 F 0.1508(4) 0.4728(4) 0.9154(7) 0.136(3) Uani 1 1 d . .
F5 F 0.0664(3) 0.4576(3) 0.9321(6) 0.106(2) Uani 1 1 d . .
F2 F 0.1920(3) 0.3672(4) 1.0018(7) 0.134(3) Uani 1 1 d . .
F1 F 0.1068(4) 0.3523(5) 1.0144(7) 0.142(3) Uani 1 1 d . .
F3 F 0.1670(4) 0.4535(5) 1.0741(6) 0.145(3) Uani 1 1 d . .
C8 C 0.8926(5) -0.1232(5) 0.7037(8) 0.068(3) Uani 1 1 d . .
H8 H 0.9232 -0.1611 0.7446 0.081 Uiso 1 1 calc R U
C5 C 0.8048(5) -0.0169(6) 0.5889(8) 0.067(3) Uani 1 1 d . .
H5 H 0.7748 0.0218 0.5498 0.081 Uiso 1 1 calc R U
C6 C 0.7862(5) -0.0913(7) 0.5661(9) 0.083(3) Uani 1 1 d . .
H6 H 0.7430 -0.1042 0.5104 0.100 Uiso 1 1 calc R U
C7 C 0.8304(5) -0.1436(6) 0.6240(9) 0.072(3) Uani 1 1 d . .
H7 H 0.8188 -0.1942 0.6102 0.087 Uiso 1 1 calc R U
N3 N 0.9126(4) -0.0531(4) 0.7269(6) 0.058(2) Uani 1 1 d . .
C10 C 0.9576(4) 0.2644(4) 0.9188(6) 0.046(2) Uani 1 1 d . .
C12 C 0.9123(5) 0.2817(5) 1.0260(8) 0.064(3) Uani 1 1 d . .
H12 H 0.9010 0.2623 1.0733 0.076 Uiso 1 1 calc R U
C11 C 0.9408(4) 0.2357(5) 0.9884(6) 0.050(2) Uani 1 1 d . .
C9 C 0.9887(4) 0.2184(5) 0.8725(7) 0.055(2) Uani 1 1 d . .
H9A H 1.0081 0.2517 0.8444 0.067 Uiso 1 1 calc R U
H9B H 1.0241 0.1883 0.9308 0.067 Uiso 1 1 calc R U
F6 F 0.0882(4) 0.3699(5) 0.8562(6) 0.156(3) Uani 1 1 d . .
C15 C 0.9456(4) 0.3388(5) 0.8896(7) 0.056(2) Uani 1 1 d . .
H15 H 0.9571 0.3591 0.8431 0.068 Uiso 1 1 calc R U
C14 C 0.9169(5) 0.3824(5) 0.9289(8) 0.065(3) Uani 1 1 d . .
H14 H 0.9087 0.4329 0.9086 0.079 Uiso 1 1 calc R U
C13 C 0.9000(5) 0.3547(6) 0.9964(8) 0.073(3) Uani 1 1 d . .
H13 H 0.8800 0.3854 1.0223 0.088 Uiso 1 1 calc R U
N5 N 1.1568(3) -0.0080(4) 1.1135(5) 0.0450(17) Uani 1 1 d . .
C16 C 0.9535(4) 0.1558(5) 1.0269(7) 0.055(2) Uani 1 1 d . .
H16A H 0.9931 0.1379 1.0314 0.066 Uiso 1 1 calc R U
H16B H 0.9616 0.1533 1.1001 0.066 Uiso 1 1 calc R U
C17 C 1.0970(4) -0.0327(4) 1.0309(6) 0.042(2) Uani 1 1 d . .
N6 N 1.1316(3) 0.1181(4) 1.1006(6) 0.0549(19) Uani 1 1 d . .
C18 C 1.1774(4) 0.0683(5) 1.1309(6) 0.046(2) Uani 1 1 d . .
N4 N 1.1023(3) -0.1068(3) 1.0469(5) 0.0438(16) Uani 1 1 d . .
C20 C 1.1624(4) -0.1278(5) 1.1333(6) 0.053(2) Uani 1 1 d . .
H20 H 1.1765 -0.1768 1.1578 0.063 Uiso 1 1 calc R U
C25 C 1.1510(6) 0.1895(5) 1.1146(8) 0.075(3) Uani 1 1 d . .
H25 H 1.1191 0.2270 1.0933 0.090 Uiso 1 1 calc R U
C21 C 1.1974(4) -0.0657(5) 1.1766(7) 0.054(2) Uani 1 1 d . .
H21 H 1.2408 -0.0619 1.2376 0.065 Uiso 1 1 calc R U
C22 C 1.2422(5) 0.0848(6) 1.1729(8) 0.075(3) Uani 1 1 d . .
H22 H 1.2733 0.0469 1.1905 0.090 Uiso 1 1 calc R U
C24 C 1.2131(5) 0.2099(6) 1.1571(8) 0.081(3) Uani 1 1 d . .
H24 H 1.2243 0.2607 1.1655 0.097 Uiso 1 1 calc R U
C23 C 1.2598(5) 0.1578(7) 1.1881(10) 0.099(4) Uani 1 1 d . .
H23 H 1.3040 0.1717 1.2199 0.119 Uiso 1 1 calc R U
C26 C 0.0652(7) 0.5682(8) 0.6911(10) 0.110(4) Uani 1 1 d . .
H26A H 0.0925 0.5256 0.7013 0.165 Uiso 1 1 calc R U
H26B H 0.0380 0.5806 0.6142 0.165 Uiso 1 1 calc R U
H26C H 0.0372 0.5563 0.7175 0.165 Uiso 1 1 calc R U
C27 C 0.1043(13) 0.6279(9) 0.7480(15) 0.155(8) Uani 1 1 d . .
N7 N 0.1357(16) 0.6749(11) 0.7947(18) 0.296(15) Uani 1 1 d . .

loop_
_atom_site_aniso_label
_atom_site_aniso_U_11
_atom_site_aniso_U_22
_atom_site_aniso_U_33
_atom_site_aniso_U_23
_atom_site_aniso_U_13
_atom_site_aniso_U_12
Ag1 0.0445(4) 0.0404(4) 0.0563(4) 0.0080(3) 0.0263(3) 0.0087(3)
P2 0.0549(15) 0.0413(14) 0.0667(16) -0.0019(12) 0.0248(13) -0.0018(12)
C1 0.044(5) 0.037(5) 0.061(5) 0.005(4) 0.037(4) 0.008(4)
C4 0.055(6) 0.048(5) 0.053(5) -0.005(4) 0.036(5) -0.004(5)
C2 0.060(6) 0.048(6) 0.054(5) 0.011(5) 0.028(5) 0.012(5)
C3 0.054(5) 0.055(6) 0.049(5) 0.014(5) 0.024(4) 0.012(5)
N1 0.042(4) 0.043(4) 0.056(4) 0.003(3) 0.029(4) 0.003(3)
N2 0.043(4) 0.042(4) 0.047(4) -0.002(3) 0.022(3) 0.001(3)
F4 0.113(6) 0.126(7) 0.166(7) 0.073(5) 0.075(6) 0.002(5)
F5 0.066(4) 0.062(4) 0.164(6) -0.007(4) 0.046(4) 0.014(3)
F2 0.091(5) 0.097(5) 0.221(9) 0.043(6) 0.089(6) 0.036(4)
F1 0.113(6) 0.115(6) 0.204(9) 0.072(6) 0.090(6) 0.011(5)
F3 0.111(6) 0.176(8) 0.102(5) -0.050(5) 0.028(5) -0.021(6)
C8 0.082(7) 0.047(6) 0.075(7) -0.002(5) 0.043(6) 0.001(6)
C5 0.048(6) 0.060(7) 0.082(7) -0.011(5) 0.027(5) -0.009(5)
C6 0.064(7) 0.076(8) 0.100(8) -0.028(7) 0.038(6) -0.022(7)
C7 0.081(8) 0.052(7) 0.087(7) -0.018(6) 0.048(7) -0.006(6)
N3 0.070(5) 0.039(4) 0.063(5) 0.000(4) 0.035(4) -0.001(4)
C10 0.039(5) 0.036(5) 0.055(5) -0.007(4) 0.020(4) -0.007(4)
C12 0.071(7) 0.046(6) 0.084(7) -0.007(5) 0.049(6) 0.002(5)
C11 0.052(5) 0.037(5) 0.054(5) -0.009(4) 0.023(4) -0.010(4)
C9 0.047(5) 0.043(5) 0.080(6) -0.001(5) 0.037(5) -0.004(4)
F6 0.154(7) 0.158(8) 0.123(6) -0.079(6) 0.053(5) -0.025(6)
C15 0.061(6) 0.040(5) 0.070(6) -0.006(5) 0.037(5) -0.010(5)
C14 0.075(7) 0.030(5) 0.084(7) 0.007(5) 0.039(6) 0.010(5)
C13 0.089(8) 0.048(6) 0.090(7) -0.010(6) 0.053(7) 0.008(6)
N5 0.047(4) 0.040(4) 0.045(4) 0.001(3) 0.023(3) -0.002(3)
C16 0.057(5) 0.038(5) 0.060(5) -0.003(4) 0.025(5) -0.010(4)
C17 0.043(5) 0.047(5) 0.044(4) 0.006(4) 0.028(4) 0.009(4)
N6 0.055(5) 0.036(4) 0.064(5) -0.001(4) 0.025(4) -0.002(4)
C18 0.053(5) 0.037(5) 0.039(4) -0.005(4) 0.019(4) -0.011(4)
N4 0.050(4) 0.031(4) 0.050(4) 0.009(3) 0.027(3) 0.009(3)
C20 0.055(5) 0.047(6) 0.053(5) 0.019(4) 0.028(4) 0.011(5)
C25 0.089(8) 0.038(6) 0.082(7) -0.005(5) 0.036(6) -0.009(6)
C21 0.041(5) 0.048(6) 0.063(5) 0.011(5) 0.023(4) 0.009(5)
C22 0.047(6) 0.061(7) 0.096(7) 0.012(6) 0.024(5) -0.004(5)
C24 0.076(8) 0.053(7) 0.081(7) -0.001(6) 0.022(6) -0.023(6)
C23 0.055(7) 0.069(8) 0.118(9) 0.003(7) 0.011(6) -0.023(6)
C26 0.126(11) 0.091(10) 0.102(9) 0.003(8) 0.055(9) 0.002(9)
C27 0.33(3) 0.058(10) 0.149(15) -0.009(10) 0.177(18) -0.011(14)
N7 0.64(5) 0.142(16) 0.26(2) -0.085(16) 0.35(3) -0.15(2)

loop_
_atom_type_symbol
_atom_type_description
_atom_type_scat_dispersion_real
_atom_type_scat_dispersion_imag
_atom_type_scat_source
C C 0.0033 0.0016 'International Tables Vol C Tables 4.2.6.8 and 6.1.1.4'
H H 0.0000 0.0000 'International Tables Vol C Tables 4.2.6.8 and 6.1.1.4'
N N 0.0061 0.0033 'International Tables Vol C Tables 4.2.6.8 and 6.1.1.4'
F F 0.0171 0.0103 'International Tables Vol C Tables 4.2.6.8 and 6.1.1.4'
P P 0.1023 0.0942 'International Tables Vol C Tables 4.2.6.8 and 6.1.1.4'
Ag Ag -0.8971 1.1015 'International Tables Vol C Tables 4.2.6.8 and 6.1.1.4'

loop_
_geom_angle_atom_site_label_1
_geom_angle_atom_site_label_2
_geom_angle_atom_site_label_3
_geom_angle
_geom_angle_site_symmetry_1
_geom_angle_site_symmetry_3
C17 Ag1 C1 173.6(3) . .
C17 Ag1 Ag1 72.8(2) . 5_757
C1 Ag1 Ag1 111.8(2) . 5_757
F6 P2 F3 178.1(5) . .
F6 P2 F1 87.7(5) . .
F3 P2 F1 90.7(5) . .
F6 P2 F5 88.9(4) . .
F3 P2 F5 90.0(4) . .
F1 P2 F5 89.3(4) . .
F6 P2 F2 93.3(5) . .
F3 P2 F2 87.8(5) . .
F1 P2 F2 90.2(4) . .
F5 P2 F2 177.7(5) . .
F6 P2 F4 93.0(5) . .
F3 P2 F4 88.6(5) . .
F1 P2 F4 179.3(6) . .
F5 P2 F4 90.9(4) . .
F2 P2 F4 89.7(4) . .
N1 C1 N2 102.5(6) . .
N1 C1 Ag1 129.6(6) . .
N2 C1 Ag1 127.8(6) . .
N3 C4 C5 125.0(9) . .
N3 C4 N2 116.0(8) . .
C5 C4 N2 119.0(9) . .
C3 C2 N1 107.0(8) . .
C2 C3 N2 106.0(7) . .
C1 N1 C2 112.8(7) . .
C1 N1 C9 123.4(7) . .
C2 N1 C9 123.7(7) . .
C1 N2 C3 111.7(7) . .
C1 N2 C4 123.5(7) . .
C3 N2 C4 124.7(7) . .
N3 C8 C7 123.6(10) . .
C4 C5 C6 117.2(10) . .
C7 C6 C5 118.9(10) . .
C6 C7 C8 119.3(10) . .
C4 N3 C8 115.9(8) . .
C15 C10 C11 119.3(8) . .
C15 C10 C9 117.5(8) . .
C11 C10 C9 123.1(8) . .
C13 C12 C11 121.6(9) . .
C12 C11 C10 119.1(8) . .
C12 C11 C16 117.9(8) . .
C10 C11 C16 123.1(8) . .
N1 C9 C10 112.2(6) . .
C14 C15 C10 119.5(9) . .
C13 C14 C15 121.5(9) . .
C14 C13 C12 119.0(9) . .
C17 N5 C21 112.1(7) . .
C17 N5 C18 124.7(7) . .
C21 N5 C18 123.1(7) . .
N4 C16 C11 111.9(7) 5_757 .
N4 C17 N5 102.3(6) . .
N4 C17 Ag1 127.9(6) . .
N5 C17 Ag1 129.8(6) . .
C18 N6 C25 116.1(8) . .
N6 C18 C22 124.2(8) . .
N6 C18 N5 116.5(7) . .
C22 C18 N5 119.3(8) . .
C17 N4 C20 112.9(7) . .
C17 N4 C16 119.9(6) . 5_757
C20 N4 C16 127.2(7) . 5_757
C21 C20 N4 106.9(7) . .
C24 C25 N6 123.2(10) . .
C20 C21 N5 105.8(7) . .
C23 C22 C18 117.5(10) . .
C25 C24 C23 120.0(10) . .
C24 C23 C22 118.9(10) . .
N7 C27 C26 178.9(18) . .

loop_
_geom_bond_atom_site_label_1
_geom_bond_atom_site_label_2
_geom_bond_distance
_geom_bond_site_symmetry_2
Ag1 C17 2.081(8) .
Ag1 C1 2.094(8) .
Ag1 Ag1 3.3133(18) 5_757
P2 F6 1.549(7) .
P2 F3 1.555(8) .
P2 F1 1.557(7) .
P2 F5 1.558(6) .
P2 F2 1.568(7) .
P2 F4 1.575(7) .
C1 N1 1.364(10) .
C1 N2 1.373(10) .
C4 N3 1.322(11) .
C4 C5 1.368(13) .
C4 N2 1.440(11) .
C2 C3 1.347(12) .
C2 N1 1.371(10) .
C3 N2 1.399(10) .
N1 C9 1.480(10) .
C8 N3 1.339(11) .
C8 C7 1.375(13) .
C5 C6 1.405(13) .
C6 C7 1.340(14) .
C10 C15 1.397(11) .
C10 C11 1.402(11) .
C10 C9 1.523(11) .
C12 C13 1.375(13) .
C12 C11 1.385(11) .
C11 C16 1.526(11) .
C15 C14 1.381(13) .
C14 C13 1.370(13) .
N5 C17 1.374(10) .
N5 C21 1.393(10) .
N5 C18 1.448(10) .
C16 N4 1.491(10) 5_757
C17 N4 1.357(10) .
N6 C18 1.316(10) .
N6 C25 1.356(11) .
C18 C22 1.386(12) .
N4 C20 1.376(10) .
N4 C16 1.491(10) 5_757
C20 C21 1.348(12) .
C25 C24 1.344(14) .
C22 C23 1.374(14) .
C24 C23 1.356(15) .
C26 C27 1.39(2) .
C27 N7 1.10(2) .
